data_7217202
loop_
_publ_author_name
'Chen, Yu'
'Ma, Li'
'Bian, Zheng'
'Jin, Rizhe'
'Kang, Chuanqing'
'Li, Zongjun'
'Gao, Xiang'
'Han, Fushe'
'Qiu, Xuepeng'
'Gao, Lianxun'

_publ_section_title
;
 The crystallographic observation of mesitylene--mesitylene and
 mesitylene--CH2Cl2--mesitylene adducts trapped in an irregular cavity
;
_journal_issue 37
_journal_name_full CrystEngComm
_journal_page_first 8652
_journal_paper_doi 10.1039/C4CE01403K
_journal_volume 16
_journal_year 2014
_chemical_absolute_configuration ad
_chemical_formula_sum 'C69 H74 Cl2 Mo2 N2 O8'
_chemical_formula_weight 1322.08
_chemical_name_systematic
;
?
;
_space_group_IT_number 18
_symmetry_cell_setting orthorhombic
_symmetry_space_group_name_Hall 'P 2 2ab'
_symmetry_space_group_name_H-M 'P 21 21 2'
_atom_sites_solution_hydrogens geom
_atom_sites_solution_primary direct
_atom_sites_solution_secondary difmap
_audit_creation_method SHELXL-97
_cell_angle_alpha 90.00
_cell_angle_beta 90.00
_cell_angle_gamma 90.00
_cell_formula_units_Z 2
_cell_length_a 14.6862(18)
_cell_length_b 15.6249(18)
_cell_length_c 13.2871(16)
_cell_measurement_reflns_used 2031
_cell_measurement_temperature 185(2)
_cell_measurement_theta_max 19.06
_cell_measurement_theta_min 2.44
_cell_volume 3049.0(6)
_computing_cell_refinement 'Bruker SMART'
_computing_data_collection 'Bruker SMART'
_computing_data_reduction 'Bruker SAINT'
_computing_molecular_graphics 'Bruker SHELXTL'
_computing_publication_material 'Bruker SHELXTL'
_computing_structure_refinement 'SHELXL-97 (Sheldrick, 1997)'
_computing_structure_solution 'SHELXS-97 (Sheldrick, 1990)'
_diffrn_ambient_temperature 185(2)
_diffrn_measured_fraction_theta_full 0.999
_diffrn_measured_fraction_theta_max 0.999
_diffrn_measurement_device_type 'Bruker APEX CCD area detector'
_diffrn_measurement_method 'phi and omega scans'
_diffrn_radiation_monochromator graphite
_diffrn_radiation_source 'fine-focus sealed tube'
_diffrn_radiation_type MoK\a
_diffrn_radiation_wavelength 0.71073
_diffrn_reflns_av_R_equivalents 0.0818
_diffrn_reflns_av_sigmaI/netI 0.0967
_diffrn_reflns_limit_h_max 17
_diffrn_reflns_limit_h_min -15
_diffrn_reflns_limit_k_max 18
_diffrn_reflns_limit_k_min -18
_diffrn_reflns_limit_l_max 15
_diffrn_reflns_limit_l_min -15
_diffrn_reflns_number 16874
_diffrn_reflns_theta_full 25.07
_diffrn_reflns_theta_max 25.07
_diffrn_reflns_theta_min 1.53
_exptl_absorpt_coefficient_mu 0.557
_exptl_absorpt_correction_T_max 0.9568
_exptl_absorpt_correction_T_min 0.8872
_exptl_absorpt_correction_type multi-scan
_exptl_absorpt_process_details '(SADABS; Sheldrick, 1996)'
_exptl_crystal_colour pale-yellow
_exptl_crystal_density_diffrn 1.440
_exptl_crystal_density_method 'not measured'
_exptl_crystal_description block
_exptl_crystal_F_000 1368
_exptl_crystal_size_max 0.22
_exptl_crystal_size_mid 0.11
_exptl_crystal_size_min 0.08
_refine_diff_density_max 1.216
_refine_diff_density_min -0.562
_refine_diff_density_rms 0.099
_refine_ls_abs_structure_details 'Flack H D (1983), Acta Cryst. A39, 876-881'
_refine_ls_abs_structure_Flack -0.04(6)
_refine_ls_extinction_method none
_refine_ls_goodness_of_fit_ref 1.022
_refine_ls_hydrogen_treatment constr
_refine_ls_matrix_type full
_refine_ls_number_parameters 375
_refine_ls_number_reflns 5391
_refine_ls_number_restraints 0
_refine_ls_restrained_S_all 1.022
_refine_ls_R_factor_all 0.0989
_refine_ls_R_factor_gt 0.0591
_refine_ls_shift/su_max 0.002
_refine_ls_shift/su_mean 0.000
_refine_ls_structure_factor_coef Fsqd
_refine_ls_weighting_details 'calc w=1/[\s^2^(Fo^2^)+(0.0664P)^2^] where P=(Fo^2^+2Fc^2^)/3'
_refine_ls_weighting_scheme calc
_refine_ls_wR_factor_gt 0.1202
_refine_ls_wR_factor_ref 0.1372
_reflns_number_gt 3768
_reflns_number_total 5391
_reflns_threshold_expression >2sigma(I)
_cod_data_source_file c4ce01403k2.cif
_cod_data_source_block u101
_cod_depositor_comments
;
The following automatic conversions were performed:

'_symmetry_cell_setting' value 'Orthorhombic' changed to
'orthorhombic' according to
/usr/data/users/saulius/crontab/automatic-downloads/rss-feeds/RSC/lib/dictionaries/cif_core.dic
dictionary named 'cif_core.dic' version 2.4.2 from 2011-04-26.

Automatic conversion script
Id: cif_fix_values 2281 2013-09-26 08:29:07Z andrius 

 Adding full bibliography for 7217201--7217202.cif.
;
_cod_original_sg_symbol_H-M P2(1)2(1)2
_cod_database_code 7217202

loop_
_symmetry_equiv_pos_as_xyz
'x, y, z'
'-x, -y, z'
'x+1/2, -y+1/2, -z'
'-x+1/2, y+1/2, -z'

loop_
_atom_site_label
_atom_site_type_symbol
_atom_site_fract_x
_atom_site_fract_y
_atom_site_fract_z
_atom_site_U_iso_or_equiv
_atom_site_adp_type
_atom_site_occupancy
_atom_site_symmetry_multiplicity
_atom_site_calc_flag
_atom_site_refinement_flags
Mo1 Mo 0.88668(4) 0.52182(4) 0.39203(4) 0.03354(18) Uani 1 1 d .
N1 N 0.8218(4) 0.3912(3) 0.4098(5) 0.0376(15) Uani 1 1 d .
O1 O 0.8993(3) 0.5056(2) 0.5334(3) 0.0369(12) Uani 1 1 d .
O2 O 0.8648(3) 0.4807(3) 0.2620(3) 0.0381(11) Uani 1 1 d .
O3 O 0.7985(3) 0.5919(3) 0.4002(4) 0.0450(13) Uani 1 1 d .
O4 O 0.9843(3) 0.5835(3) 0.3760(4) 0.0384(13) Uani 1 1 d .
C1 C 0.9174(5) 0.4414(4) 0.5971(6) 0.0369(17) Uani 1 1 d .
C2 C 0.9768(5) 0.4574(4) 0.6766(5) 0.040(2) Uani 1 1 d .
C3 C 0.9924(6) 0.3921(5) 0.7483(5) 0.042(2) Uani 1 1 d .
C4 C 1.0558(7) 0.4030(5) 0.8278(6) 0.056(2) Uani 1 1 d .
H4 H 1.0886 0.4551 0.8333 0.067 Uiso 1 1 calc R
C5 C 1.0702(6) 0.3393(5) 0.8968(7) 0.060(2) Uani 1 1 d .
H5 H 1.1121 0.3476 0.9504 0.072 Uiso 1 1 calc R
C6 C 1.0221(7) 0.2609(5) 0.8879(7) 0.065(3) Uani 1 1 d .
H6 H 1.0318 0.2168 0.9359 0.078 Uiso 1 1 calc R
C7 C 0.9630(7) 0.2485(5) 0.8119(7) 0.060(3) Uani 1 1 d .
H7 H 0.9312 0.1957 0.8070 0.072 Uiso 1 1 calc R
C8 C 0.9476(6) 0.3128(5) 0.7396(6) 0.047(2) Uani 1 1 d .
C9 C 0.8894(7) 0.3000(4) 0.6564(6) 0.055(2) Uani 1 1 d .
H9 H 0.8602 0.2461 0.6501 0.066 Uiso 1 1 calc R
C10 C 0.8724(5) 0.3607(4) 0.5836(5) 0.0372(18) Uani 1 1 d .
C11 C 0.8154(5) 0.3432(4) 0.4962(6) 0.0382(19) Uani 1 1 d .
C12 C 0.7546(7) 0.2730(5) 0.4995(8) 0.053(2) Uani 1 1 d .
H12 H 0.7480 0.2403 0.5593 0.064 Uiso 1 1 calc R
C13 C 0.7059(6) 0.2531(5) 0.4160(7) 0.057(3) Uani 1 1 d .
H13 H 0.6636 0.2072 0.4183 0.068 Uiso 1 1 calc R
C14 C 0.7166(5) 0.2981(5) 0.3285(7) 0.051(2) Uani 1 1 d .
H14 H 0.6838 0.2819 0.2699 0.061 Uiso 1 1 calc R
C15 C 0.7759(5) 0.3680(5) 0.3259(6) 0.044(2) Uani 1 1 d .
C16 C 0.8012(5) 0.4181(5) 0.2307(6) 0.043(2) Uani 1 1 d .
C17 C 0.8456(8) 0.3588(7) 0.1489(7) 0.077(2) Uani 1 1 d .
C18 C 0.8892(7) 0.4152(6) 0.0755(6) 0.077(2) Uani 1 1 d .
H18A H 0.9302 0.3819 0.0312 0.092 Uiso 1 1 calc R
H18B H 0.9256 0.4595 0.1104 0.092 Uiso 1 1 calc R
C19 C 0.8125(8) 0.4576(9) 0.0126(7) 0.108(4) Uani 1 1 d .
H19A H 0.8159 0.4412 -0.0593 0.130 Uiso 1 1 calc R
H19B H 0.8134 0.5208 0.0185 0.130 Uiso 1 1 calc R
C20 C 0.7219(9) 0.4150(7) 0.0693(8) 0.097(4) Uani 1 1 d .
H20 H 0.6636 0.4158 0.0304 0.116 Uiso 1 1 calc R
C21 C 0.7208(6) 0.4598(5) 0.1712(7) 0.055(2) Uani 1 1 d .
C22 C 0.7605(8) 0.3327(8) 0.0887(8) 0.114(4) Uani 1 1 d .
H22A H 0.7768 0.3026 0.0256 0.137 Uiso 1 1 calc R
H22B H 0.7191 0.2963 0.1290 0.137 Uiso 1 1 calc R
C23 C 0.9005(9) 0.2857(7) 0.1893(9) 0.122(5) Uani 1 1 d .
H23A H 0.8958 0.2368 0.1434 0.183 Uiso 1 1 calc R
H23B H 0.8773 0.2694 0.2557 0.183 Uiso 1 1 calc R
H23C H 0.9644 0.3031 0.1952 0.183 Uiso 1 1 calc R
C24 C 0.7339(9) 0.5567(6) 0.1628(11) 0.132(6) Uani 1 1 d .
H24A H 0.7904 0.5688 0.1262 0.198 Uiso 1 1 calc R
H24B H 0.7375 0.5817 0.2303 0.198 Uiso 1 1 calc R
H24C H 0.6823 0.5818 0.1264 0.198 Uiso 1 1 calc R
C25 C 0.6268(6) 0.4493(8) 0.2187(9) 0.108(4) Uani 1 1 d .
H25A H 0.5807 0.4748 0.1747 0.162 Uiso 1 1 calc R
H25B H 0.6258 0.4779 0.2843 0.162 Uiso 1 1 calc R
H25C H 0.6137 0.3882 0.2277 0.162 Uiso 1 1 calc R
C26 C 0.6683(6) 0.4678(6) 0.6592(7) 0.057(2) Uani 1 1 d .
C27 C 0.6052(6) 0.4454(6) 0.5860(7) 0.068(3) Uani 1 1 d .
H27 H 0.5891 0.4855 0.5353 0.081 Uiso 1 1 calc R
C28 C 0.5654(6) 0.3643(8) 0.5864(8) 0.074(3) Uani 1 1 d .
C29 C 0.5860(7) 0.3103(7) 0.6633(10) 0.082(4) Uani 1 1 d .
H29 H 0.5567 0.2561 0.6660 0.098 Uiso 1 1 calc R
C30 C 0.6478(6) 0.3311(6) 0.7376(8) 0.068(3) Uani 1 1 d .
C31 C 0.6855(6) 0.4124(6) 0.7353(7) 0.059(2) Uani 1 1 d .
H31 H 0.7244 0.4298 0.7886 0.071 Uiso 1 1 calc R
C32 C 0.7079(7) 0.5579(5) 0.6598(8) 0.074(3) Uani 1 1 d .
H32A H 0.6606 0.5988 0.6796 0.110 Uiso 1 1 calc R
H32B H 0.7302 0.5722 0.5924 0.110 Uiso 1 1 calc R
H32C H 0.7584 0.5606 0.7079 0.110 Uiso 1 1 calc R
C33 C 0.5002(9) 0.3359(9) 0.5040(9) 0.125(5) Uani 1 1 d .
H33A H 0.5130 0.2764 0.4858 0.188 Uiso 1 1 calc R
H33B H 0.5081 0.3725 0.4447 0.188 Uiso 1 1 calc R
H33C H 0.4374 0.3407 0.5283 0.188 Uiso 1 1 calc R
C34 C 0.6693(8) 0.2676(6) 0.8205(9) 0.095(4) Uani 1 1 d .
H34A H 0.7354 0.2608 0.8262 0.142 Uiso 1 1 calc R
H34B H 0.6416 0.2122 0.8043 0.142 Uiso 1 1 calc R
H34C H 0.6447 0.2886 0.8844 0.142 Uiso 1 1 calc R
C35 C 0.5000 0.5000 0.8544(11) 0.119(7) Uani 1 2 d S
H35 H 0.4585 0.5315 0.8114 0.142 Uiso 1 1 d R
Cl1 Cl 0.4399(3) 0.4299(2) 0.9240(4) 0.1606(18) Uani 1 1 d .

loop_
_atom_site_aniso_label
_atom_site_aniso_U_11
_atom_site_aniso_U_22
_atom_site_aniso_U_33
_atom_site_aniso_U_23
_atom_site_aniso_U_13
_atom_site_aniso_U_12
Mo1 0.0300(3) 0.0296(3) 0.0410(3) -0.0031(3) 0.0017(3) -0.0030(3)
N1 0.021(3) 0.034(3) 0.058(5) -0.009(3) 0.012(3) -0.004(3)
O1 0.039(3) 0.026(3) 0.046(3) 0.000(2) -0.001(2) -0.007(2)
O2 0.024(3) 0.047(3) 0.043(3) -0.007(3) 0.0010(19) -0.006(3)
O3 0.038(3) 0.036(3) 0.060(3) -0.006(3) 0.002(3) 0.012(2)
O4 0.035(3) 0.032(3) 0.048(3) -0.005(3) 0.004(3) -0.009(2)
C1 0.047(4) 0.031(4) 0.033(4) 0.000(3) 0.007(4) 0.005(3)
C2 0.058(6) 0.031(5) 0.032(4) -0.003(3) 0.010(4) 0.004(4)
C3 0.067(5) 0.033(5) 0.026(4) 0.005(4) 0.008(4) 0.012(4)
C4 0.084(7) 0.048(5) 0.036(5) 0.004(4) 0.018(5) 0.017(5)
C5 0.082(6) 0.059(5) 0.038(5) 0.001(5) 0.008(5) 0.030(5)
C6 0.100(8) 0.049(6) 0.046(5) 0.018(5) 0.026(6) 0.036(5)
C7 0.077(7) 0.043(5) 0.060(6) 0.008(4) 0.027(5) 0.012(5)
C8 0.069(6) 0.034(5) 0.038(5) 0.012(4) 0.023(4) 0.014(4)
C9 0.065(6) 0.026(4) 0.074(6) 0.002(4) 0.041(6) 0.004(5)
C10 0.042(5) 0.024(3) 0.045(5) -0.001(3) 0.016(4) 0.002(3)
C11 0.028(4) 0.030(4) 0.057(5) -0.005(4) 0.012(4) -0.004(3)
C12 0.055(5) 0.036(4) 0.069(6) -0.006(4) 0.021(4) -0.008(4)
C13 0.042(5) 0.038(5) 0.090(8) -0.011(5) 0.019(5) -0.018(4)
C14 0.031(5) 0.044(5) 0.078(6) -0.015(4) 0.007(4) -0.017(4)
C15 0.031(5) 0.044(5) 0.055(5) -0.019(4) 0.008(4) 0.004(4)
C16 0.029(4) 0.039(4) 0.060(5) -0.013(4) -0.007(4) 0.000(3)
C17 0.084(5) 0.080(5) 0.066(5) -0.029(3) 0.019(4) -0.020(4)
C18 0.084(5) 0.080(5) 0.066(5) -0.029(3) 0.019(4) -0.020(4)
C19 0.109(10) 0.157(13) 0.058(6) -0.006(7) -0.031(7) -0.008(10)
C20 0.103(10) 0.089(8) 0.098(9) -0.026(7) -0.050(8) 0.022(8)
C21 0.041(5) 0.046(6) 0.079(6) -0.022(4) -0.017(4) 0.006(4)
C22 0.122(10) 0.129(11) 0.092(10) -0.056(8) -0.050(8) -0.004(9)
C23 0.152(13) 0.106(9) 0.108(9) -0.013(7) 0.027(9) 0.093(9)
C24 0.094(9) 0.065(7) 0.237(16) 0.036(8) -0.093(10) -0.030(7)
C25 0.044(6) 0.130(10) 0.151(11) -0.002(8) -0.020(7) 0.046(7)
C26 0.044(5) 0.066(6) 0.062(5) -0.021(5) 0.008(4) -0.015(5)
C27 0.046(5) 0.076(6) 0.082(7) -0.017(5) 0.008(5) 0.001(5)
C28 0.044(5) 0.090(8) 0.088(9) -0.030(7) 0.011(6) -0.015(6)
C29 0.066(8) 0.068(7) 0.111(9) -0.037(7) 0.047(7) -0.028(6)
C30 0.054(6) 0.062(6) 0.089(7) -0.021(6) 0.025(6) -0.005(5)
C31 0.046(6) 0.061(6) 0.071(6) -0.006(5) -0.007(5) -0.004(5)
C32 0.055(6) 0.055(6) 0.111(8) -0.002(5) -0.009(6) -0.012(5)
C33 0.069(7) 0.160(14) 0.146(10) -0.098(10) -0.021(9) -0.004(8)
C34 0.084(8) 0.078(7) 0.122(10) 0.021(7) 0.019(7) 0.013(7)
C35 0.082(11) 0.21(2) 0.068(10) 0.000 0.000 0.038(14)
Cl1 0.187(4) 0.102(3) 0.193(5) -0.025(3) 0.032(3) -0.005(3)

loop_
_atom_type_symbol
_atom_type_description
_atom_type_scat_dispersion_real
_atom_type_scat_dispersion_imag
_atom_type_scat_source
C C 0.0033 0.0016 'International Tables Vol C Tables 4.2.6.8 and 6.1.1.4'
H H 0.0000 0.0000 'International Tables Vol C Tables 4.2.6.8 and 6.1.1.4'
N N 0.0061 0.0033 'International Tables Vol C Tables 4.2.6.8 and 6.1.1.4'
O O 0.0106 0.0060 'International Tables Vol C Tables 4.2.6.8 and 6.1.1.4'
Mo Mo -1.6832 0.6857 'International Tables Vol C Tables 4.2.6.8 and 6.1.1.4'
Cl Cl 0.1484 0.1585 'International Tables Vol C Tables 4.2.6.8 and 6.1.1.4'

loop_
_geom_angle_atom_site_label_1
_geom_angle_atom_site_label_2
_geom_angle_atom_site_label_3
_geom_angle
_geom_angle_site_symmetry_1
_geom_angle_site_symmetry_3
O3 Mo1 O4 106.2(2) . .
O3 Mo1 O2 98.6(2) . .
O4 Mo1 O2 102.6(2) . .
O3 Mo1 O1 95.5(2) . .
O4 Mo1 O1 96.5(2) . .
O2 Mo1 O1 151.9(2) . .
O3 Mo1 N1 104.7(2) . .
O4 Mo1 N1 149.1(2) . .
O2 Mo1 N1 73.4(2) . .
O1 Mo1 N1 79.5(2) . .
O3 Mo1 O4 178.6(2) . 2_765
O4 Mo1 O4 74.4(2) . 2_765
O2 Mo1 O4 80.00(17) . 2_765
O1 Mo1 O4 85.60(17) . 2_765
N1 Mo1 O4 74.74(18) . 2_765
C15 N1 C11 120.5(6) . .
C15 N1 Mo1 111.4(5) . .
C11 N1 Mo1 127.4(5) . .
C1 O1 Mo1 137.9(4) . .
C16 O2 Mo1 128.5(4) . .
Mo1 O4 Mo1 104.4(2) . 2_765
O1 C1 C2 118.0(6) . .
O1 C1 C10 119.2(6) . .
C2 C1 C10 122.7(6) . .
C1 C2 C3 118.9(7) . .
C1 C2 C2 116.4(5) . 2_765
C3 C2 C2 124.6(7) . 2_765
C8 C3 C2 120.3(7) . .
C8 C3 C4 118.3(7) . .
C2 C3 C4 121.4(8) . .
C5 C4 C3 120.9(9) . .
C5 C4 H4 119.6 . .
C3 C4 H4 119.6 . .
C4 C5 C6 119.6(9) . .
C4 C5 H5 120.2 . .
C6 C5 H5 120.2 . .
C7 C6 C5 120.5(8) . .
C7 C6 H6 119.7 . .
C5 C6 H6 119.7 . .
C6 C7 C8 120.9(9) . .
C6 C7 H7 119.6 . .
C8 C7 H7 119.6 . .
C3 C8 C7 119.8(9) . .
C3 C8 C9 118.1(7) . .
C7 C8 C9 122.0(8) . .
C10 C9 C8 124.3(7) . .
C10 C9 H9 117.9 . .
C8 C9 H9 117.9 . .
C9 C10 C1 115.7(7) . .
C9 C10 C11 122.4(7) . .
C1 C10 C11 121.9(6) . .
N1 C11 C12 119.5(7) . .
N1 C11 C10 121.6(6) . .
C12 C11 C10 118.9(7) . .
C13 C12 C11 119.1(9) . .
C13 C12 H12 120.5 . .
C11 C12 H12 120.5 . .
C12 C13 C14 121.1(8) . .
C12 C13 H13 119.4 . .
C14 C13 H13 119.4 . .
C13 C14 C15 119.6(8) . .
C13 C14 H14 120.2 . .
C15 C14 H14 120.2 . .
N1 C15 C14 120.0(8) . .
N1 C15 C16 115.0(6) . .
C14 C15 C16 124.8(7) . .
O2 C16 C15 105.7(6) . .
O2 C16 C21 111.1(6) . .
C15 C16 C21 116.5(7) . .
O2 C16 C17 109.7(6) . .
C15 C16 C17 111.7(6) . .
C21 C16 C17 102.1(7) . .
C18 C17 C23 117.5(10) . .
C18 C17 C22 99.7(9) . .
C23 C17 C22 114.9(9) . .
C18 C17 C16 106.8(8) . .
C23 C17 C16 115.2(8) . .
C22 C17 C16 100.3(8) . .
C17 C18 C19 107.4(10) . .
C17 C18 H18A 110.2 . .
C19 C18 H18A 110.2 . .
C17 C18 H18B 110.2 . .
C19 C18 H18B 110.2 . .
H18A C18 H18B 108.5 . .
C18 C19 C20 99.5(8) . .
C18 C19 H19A 111.9 . .
C20 C19 H19A 111.9 . .
C18 C19 H19B 111.9 . .
C20 C19 H19B 111.9 . .
H19A C19 H19B 109.6 . .
C22 C20 C21 104.9(9) . .
C22 C20 C19 97.1(10) . .
C21 C20 C19 103.2(9) . .
C22 C20 H20 116.4 . .
C21 C20 H20 116.4 . .
C19 C20 H20 116.4 . .
C20 C21 C24 112.8(10) . .
C20 C21 C25 109.2(9) . .
C24 C21 C25 104.6(9) . .
C20 C21 C16 104.4(7) . .
C24 C21 C16 110.7(7) . .
C25 C21 C16 115.4(8) . .
C20 C22 C17 100.2(9) . .
C20 C22 H22A 111.7 . .
C17 C22 H22A 111.7 . .
C20 C22 H22B 111.7 . .
C17 C22 H22B 111.7 . .
H22A C22 H22B 109.5 . .
C17 C23 H23A 109.5 . .
C17 C23 H23B 109.5 . .
H23A C23 H23B 109.5 . .
C17 C23 H23C 109.5 . .
H23A C23 H23C 109.5 . .
H23B C23 H23C 109.5 . .
C21 C24 H24A 109.5 . .
C21 C24 H24B 109.5 . .
H24A C24 H24B 109.5 . .
C21 C24 H24C 109.5 . .
H24A C24 H24C 109.5 . .
H24B C24 H24C 109.5 . .
C21 C25 H25A 109.5 . .
C21 C25 H25B 109.5 . .
H25A C25 H25B 109.5 . .
C21 C25 H25C 109.5 . .
H25A C25 H25C 109.5 . .
H25B C25 H25C 109.5 . .
C31 C26 C27 119.1(9) . .
C31 C26 C32 121.0(8) . .
C27 C26 C32 119.4(9) . .
C28 C27 C26 120.3(10) . .
C28 C27 H27 119.8 . .
C26 C27 H27 119.8 . .
C29 C28 C27 118.3(10) . .
C29 C28 C33 120.0(11) . .
C27 C28 C33 121.7(12) . .
C28 C29 C30 122.5(10) . .
C28 C29 H29 118.7 . .
C30 C29 H29 118.7 . .
C29 C30 C31 117.5(10) . .
C29 C30 C34 120.2(10) . .
C31 C30 C34 122.2(10) . .
C26 C31 C30 121.8(9) . .
C26 C31 H31 119.1 . .
C30 C31 H31 119.1 . .
C26 C32 H32A 109.5 . .
C26 C32 H32B 109.5 . .
H32A C32 H32B 109.5 . .
C26 C32 H32C 109.5 . .
H32A C32 H32C 109.5 . .
H32B C32 H32C 109.5 . .
C28 C33 H33A 109.5 . .
C28 C33 H33B 109.5 . .
H33A C33 H33B 109.5 . .
C28 C33 H33C 109.5 . .
H33A C33 H33C 109.5 . .
H33B C33 H33C 109.5 . .
C30 C34 H34A 109.5 . .
C30 C34 H34B 109.5 . .
H34A C34 H34B 109.5 . .
C30 C34 H34C 109.5 . .
H34A C34 H34C 109.5 . .
H34B C34 H34C 109.5 . .
Cl1 C35 Cl1 113.4(9) 2_665 .
Cl1 C35 H35 108.8 2_665 .
Cl1 C35 H35 108.9 . .

loop_
_geom_bond_atom_site_label_1
_geom_bond_atom_site_label_2
_geom_bond_distance
_geom_bond_site_symmetry_2
Mo1 O3 1.699(4) .
Mo1 O4 1.741(5) .
Mo1 O2 1.871(4) .
Mo1 O1 1.904(4) .
Mo1 N1 2.264(5) .
Mo1 O4 2.518(5) 2_765
N1 C15 1.353(9) .
N1 C11 1.375(9) .
O1 C1 1.339(7) .
O2 C16 1.415(8) .
O4 Mo1 2.518(5) 2_765
C1 C2 1.393(10) .
C1 C10 1.436(9) .
C2 C3 1.415(10) .
C2 C2 1.496(14) 2_765
C3 C8 1.407(11) .
C3 C4 1.419(12) .
C4 C5 1.370(11) .
C4 H4 0.9500 .
C5 C6 1.419(12) .
C5 H5 0.9500 .
C6 C7 1.346(12) .
C6 H6 0.9500 .
C7 C8 1.408(11) .
C7 H7 0.9500 .
C8 C9 1.412(12) .
C9 C10 1.377(10) .
C9 H9 0.9500 .
C10 C11 1.456(10) .
C11 C12 1.414(11) .
C12 C13 1.357(12) .
C12 H12 0.9500 .
C13 C14 1.367(11) .
C13 H13 0.9500 .
C14 C15 1.398(10) .
C14 H14 0.9500 .
C15 C16 1.533(11) .
C16 C21 1.563(11) .
C16 C17 1.569(11) .
C17 C18 1.462(12) .
C17 C23 1.498(14) .
C17 C22 1.539(14) .
C18 C19 1.551(14) .
C18 H18A 0.9900 .
C18 H18B 0.9900 .
C19 C20 1.667(15) .
C19 H19A 0.9900 .
C19 H19B 0.9900 .
C20 C22 1.430(14) .
C20 C21 1.524(12) .
C20 H20 1.0000 .
C21 C24 1.531(12) .
C21 C25 1.526(13) .
C22 H22A 0.9900 .
C22 H22B 0.9900 .
C23 H23A 0.9800 .
C23 H23B 0.9800 .
C23 H23C 0.9800 .
C24 H24A 0.9800 .
C24 H24B 0.9800 .
C24 H24C 0.9800 .
C25 H25A 0.9800 .
C25 H25B 0.9800 .
C25 H25C 0.9800 .
C26 C31 1.355(12) .
C26 C27 1.388(12) .
C26 C32 1.523(11) .
C27 C28 1.396(13) .
C27 H27 0.9500 .
C28 C29 1.359(15) .
C28 C33 1.521(13) .
C29 C30 1.380(14) .
C29 H29 0.9500 .
C30 C31 1.386(12) .
C30 C34 1.515(14) .
C31 H31 0.9500 .
C32 H32A 0.9800 .
C32 H32B 0.9800 .
C32 H32C 0.9800 .
C33 H33A 0.9800 .
C33 H33B 0.9800 .
C33 H33C 0.9800 .
C34 H34A 0.9800 .
C34 H34B 0.9800 .
C34 H34C 0.9800 .
C35 Cl1 1.683(8) 2_665
C35 Cl1 1.683(8) .
C35 H35 0.9699 .
